data_1577153
loop_
_publ_author_name
'Baltrun, Marc'
'Hanneberg, David'
'Hett, Florian'
'Seidl, Michael'
'Weigend, Florian'
'Hohloch, Stephan'

_publ_section_title
;
 Regioselective [3+2] Cycloaddition Reactions of the Phosphorus and
 Arsenic Analogues of the Thiocyanate Anion
;
_journal_name_full 'Chemical Science'
_journal_paper_doi 10.1039/D6SC01985D
_journal_year 2026
_chemical_formula_moiety 'C74 H108 N6 P2 S2 Zr2'
_chemical_formula_sum 'C74 H108 N6 P2 S2 Zr2'
_chemical_formula_weight 1390.16
_space_group_crystal_system triclinic
_space_group_IT_number 2
_space_group_name_Hall '-P 1'
_space_group_name_H-M_alt 'P -1'
_atom_sites_solution_hydrogens geom
_atom_sites_solution_primary dual
_audit_block_doi 10.5517/ccdc.csd.cc2kdspg
_audit_creation_date 2024-06-20
_audit_creation_method
;
Olex2 1.5-alpha
(compiled 2024.02.16 svn.r378c4104 for OlexSys, GUI svn.r6928)
;
_audit_update_record
;
2024-06-26 deposited with the CCDC.	2026-04-24 downloaded from the CCDC.
;
_cell_angle_alpha 89.010(3)
_cell_angle_beta 84.982(3)
_cell_angle_gamma 74.140(3)
_cell_formula_units_Z 1
_cell_length_a 11.0494(4)
_cell_length_b 12.8302(5)
_cell_length_c 13.8673(4)
_cell_measurement_reflns_used 7718
_cell_measurement_temperature 123.00(10)
_cell_measurement_theta_max 28.2150
_cell_measurement_theta_min 2.2030
_cell_volume 1883.78(12)
_computing_cell_refinement 'CrysAlisPro 1.171.43.97a (Rigaku OD, 2023)'
_computing_data_collection 'CrysAlisPro system (CCD 43.105a 64-bit (release 11-01-2024))'
_computing_data_reduction 'CrysAlisPro 1.171.43.97a (Rigaku OD, 2023)'
_computing_molecular_graphics 'Olex2 1.5-alpha (Dolomanov et al., 2009)'
_computing_publication_material 'Olex2 1.5-alpha (Dolomanov et al., 2009)'
_computing_structure_refinement 'SHELXL 2018/3 (Sheldrick, 2015)'
_computing_structure_solution 'SHELXT 2018/2 (Sheldrick, 2018)'
_diffrn_ambient_environment N~2~
_diffrn_ambient_temperature 123.00(10)
_diffrn_detector 'Hybrid Pixel Array Detector'
_diffrn_detector_area_resol_mean 10.0000
_diffrn_detector_type 'HyPix-Arc 150'
_diffrn_measured_fraction_theta_full 0.991
_diffrn_measured_fraction_theta_max 0.981
_diffrn_measurement_details
;
List of Runs (angles in degrees, time in seconds):

  # Type    Start    End  Width  t~exp~   \w     \q     \k     \f   Frames
#--------------------------------------------------------------------------
  1  \w     11.00  44.00   0.50   15.00    --    0.16  52.00 -81.86   66
  2  \w      9.00  41.00   0.50   15.00    --    0.16  64.00 -43.41   64
  3  \w     11.00  44.00   0.50   15.00    --    0.16  51.00  -1.72   66
  4  \w     11.00  45.00   0.50   15.00    --    0.16  46.00-109.39   68
  5  \w    -12.00  18.00   0.50   15.00    --    0.16 101.00  31.70   60
  6  \w    -18.00  15.00   0.50   15.00    --   28.00 -40.00 149.01   66
  7  \w    -18.00  15.00   0.50   15.00    --   28.00 -40.00  56.28   66
  8  \w    -13.00  21.00   0.50   15.00    --   32.00 -47.00 101.74   68
;
_diffrn_measurement_device 'four-circle diffractometer'
_diffrn_measurement_device_type 'XtaLAB Synergy R, DW system, HyPix-Arc 150'
_diffrn_measurement_method '\w scans'
_diffrn_orient_matrix_type 'CrysAlisPro convention (1999,Acta A55,543-557)'
_diffrn_orient_matrix_UB_11 0.0102949000
_diffrn_orient_matrix_UB_12 -0.0018080000
_diffrn_orient_matrix_UB_13 0.0498495000
_diffrn_orient_matrix_UB_21 -0.0653858000
_diffrn_orient_matrix_UB_22 0.0068281000
_diffrn_orient_matrix_UB_23 0.0123014000
_diffrn_orient_matrix_UB_31 0.0102630000
_diffrn_orient_matrix_UB_32 -0.0570371000
_diffrn_orient_matrix_UB_33 -0.0004652000
_diffrn_radiation_monochromator mirror
_diffrn_radiation_probe x-ray
_diffrn_radiation_type 'Mo K\a'
_diffrn_radiation_wavelength 0.71073
_diffrn_reflns_av_R_equivalents 0.0380
_diffrn_reflns_av_unetI/netI 0.0581
_diffrn_reflns_Laue_measured_fraction_full 0.991
_diffrn_reflns_Laue_measured_fraction_max 0.981
_diffrn_reflns_limit_h_max 14
_diffrn_reflns_limit_h_min -14
_diffrn_reflns_limit_k_max 17
_diffrn_reflns_limit_k_min -16
_diffrn_reflns_limit_l_max 18
_diffrn_reflns_limit_l_min -18
_diffrn_reflns_number 18758
_diffrn_reflns_point_group_measured_fraction_full 0.991
_diffrn_reflns_point_group_measured_fraction_max 0.981
_diffrn_reflns_theta_full 25.242
_diffrn_reflns_theta_max 28.322
_diffrn_reflns_theta_min 2.166
_diffrn_source 'Rotating-anode X-ray tube'
_diffrn_source_type 'Rigaku (Mo) X-ray Source'
_exptl_absorpt_coefficient_mu 0.417
_exptl_absorpt_correction_T_max 1.000
_exptl_absorpt_correction_T_min 0.893
_exptl_absorpt_correction_type gaussian
_exptl_absorpt_process_details
;
CrysAlisPro 1.171.43.97a (Rigaku Oxford Diffraction, 2023)
Numerical absorption correction based on gaussian integration over
a multifaceted crystal model
Empirical absorption correction using spherical harmonics,
implemented in SCALE3 ABSPACK scaling algorithm.
;
_exptl_crystal_colour 'clear orange'
_exptl_crystal_colour_lustre clear
_exptl_crystal_colour_primary orange
_exptl_crystal_density_diffrn 1.225
_exptl_crystal_description block
_exptl_crystal_F_000 736
_exptl_crystal_size_max 0.11
_exptl_crystal_size_mid 0.07
_exptl_crystal_size_min 0.03
_refine_diff_density_max 0.554
_refine_diff_density_min -0.867
_refine_diff_density_rms 0.072
_refine_ls_extinction_method none
_refine_ls_goodness_of_fit_ref 1.071
_refine_ls_hydrogen_treatment constr
_refine_ls_matrix_type full
_refine_ls_number_parameters 496
_refine_ls_number_reflns 9217
_refine_ls_number_restraints 192
_refine_ls_restrained_S_all 1.091
_refine_ls_R_factor_all 0.0629
_refine_ls_R_factor_gt 0.0470
_refine_ls_shift/su_max 0.001
_refine_ls_shift/su_mean 0.000
_refine_ls_structure_factor_coef Fsqd
_refine_ls_weighting_details 'w=1/[\s^2^(Fo^2^)+(0.0429P)^2^+1.3650P] where P=(Fo^2^+2Fc^2^)/3'
_refine_ls_weighting_scheme calc
_refine_ls_wR_factor_gt 0.1044
_refine_ls_wR_factor_ref 0.1094
_reflns_Friedel_coverage 0.000
_reflns_number_gt 7535
_reflns_number_total 9217
_reflns_threshold_expression 'I > 2\s(I)'
_cod_data_source_file d6sc01985d5.cif
_cod_data_source_block zrscp_pp_ap_abs
_cod_database_code 1577153
_shelx_shelxl_version_number 2018/3
_chemical_oxdiff_formula 'C36 H50 N3 P1 S1 Zr1 '
_shelx_space_group_comment
;
The symmetry employed for this shelxl refinement is uniquely defined
by the following loop, which should always be used as a source of
symmetry information in preference to the above space-group names.
They are only intended as comments.
;
_shelx_estimated_absorpt_t_max 0.988
_shelx_estimated_absorpt_t_min 0.956
_olex2_refinement_description
;
1. Fixed Uiso
 At 1.2 times of:
  All C(H) groups
 At 1.5 times of:
  All C(H,H,H) groups
2. Restrained distances
 C36A-C31 \\sim C36-C31 \\sim C36A-C35A \\sim C35-C36 \\sim C34A-C35A \\sim
C34-C35 \\sim C33A-C34A ~
 C33-C34 \\sim C33A-C32A \\sim C32-C33 \\sim C32A-C31 \\sim C32-C31
 with sigma of 0.02
3. Uiso/Uaniso restraints and constraints
C35A \\sim C35 \\sim C34A \\sim C34 \\sim C33A \\sim C33 \\sim C37 \\sim C37A
\\sim C31 \\sim C38A \\sim C38: within 1.7A with sigma of 0.02 and sigma for
terminal atoms of 0.02 within 1.7A
Uanis(C36A) \\sim Ueq, Uanis(C36) \\sim Ueq, Uanis(C32A) \\sim Ueq, Uanis(C32)
\\sim Ueq: with sigma of 0.005 and sigma for terminal atoms of 0.01
4. Others
 Sof(C36)=Sof(H36)=Sof(C38)=Sof(H38D)=Sof(H38E)=Sof(H38F)=Sof(C35)=Sof(C34)=
 Sof(H34)=Sof(C33)=Sof(C37)=Sof(H37D)=Sof(H37E)=Sof(H37F)=Sof(C32)=Sof(H32)=1-
 FVAR(1)
 Sof(C32A)=Sof(H32A)=Sof(C35A)=Sof(C34A)=Sof(H34A)=Sof(C33A)=Sof(C38A)=
 Sof(H38A)=Sof(H38B)=Sof(H38C)=Sof(C37A)=Sof(H37A)=Sof(H37B)=Sof(H37C)=
 Sof(C36A)=Sof(H36A)=FVAR(1)
 Fixed Sof: P2(0.5) P1(0.5) C2(0.5) C1(0.5) S1(0.5) S2(0.5)
5.a Aromatic/amide H refined with riding coordinates:
 C20(H20), C22(H22), C24(H24), C36(H36), C12(H12), C8(H8), C32A(H32A),
 C10(H10), C34A(H34A), C34(H34), C36A(H36A), C32(H32)
5.b Idealised Me refined as rotating group:
 C18(H18A,H18B,H18C), C30(H30A,H30B,H30C), C16(H16A,H16B,H16C), C28(H28A,H28B,
 H28C), C6(H6A,H6B,H6C), C5(H5A,H5B,H5C), C29(H29A,H29B,H29C), C17(H17A,H17B,
 H17C), C4(H4A,H4B,H4C), C25(H25A,H25B,H25C), C26(H26A,H26B,H26C), C13(H13A,
 H13B,H13C), C38A(H38A,H38B,H38C), C14(H14A,H14B,H14C), C37A(H37A,H37B,H37C),
 C38(H38D,H38E,H38F), C37(H37D,H37E,H37F)
;
_olex2_diffrn_ambient_temperature_device 'Oxford Cryosystems, Cryostream 700'
_olex2_submission_special_instructions 'No special instructions were received'
_oxdiff_exptl_absorpt_empirical_details
;
Empirical correction (ABSPACK) includes:
- Absorption correction using spherical harmonics
- Frame scaling
;
_oxdiff_exptl_absorpt_empirical_full_max 1.610
_oxdiff_exptl_absorpt_empirical_full_min 0.675

loop_
_space_group_symop_operation_xyz
'x, y, z'
'-x, -y, -z'

loop_
_atom_site_label
_atom_site_type_symbol
_atom_site_fract_x
_atom_site_fract_y
_atom_site_fract_z
_atom_site_U_iso_or_equiv
_atom_site_adp_type
_atom_site_occupancy
_atom_site_site_symmetry_order
_atom_site_calc_flag
_atom_site_refinement_flags_posn
_atom_site_refinement_flags_adp
_atom_site_refinement_flags_occupancy
_atom_site_disorder_assembly
_atom_site_disorder_group
Zr1 Zr 0.29267(2) 0.75189(2) 0.67944(2) 0.02060(7) Uani 1 1 d . . . . .
N30 N 0.28316(19) 0.91492(16) 0.66571(14) 0.0223(4) Uani 1 1 d . . . . .
N50 N 0.1178(2) 0.72459(16) 0.69115(16) 0.0252(4) Uani 1 1 d . . . . .
N10 N 0.3744(2) 0.70055(17) 0.80489(16) 0.0262(4) Uani 1 1 d . . . . .
C33 C 0.1693(3) 0.9173(2) 0.52174(19) 0.0299(6) Uani 1 1 d . . . . .
H18A H 0.236421 0.855313 0.494894 0.045 Uiso 1 1 calc R U . . .
H18B H 0.129802 0.961707 0.468773 0.045 Uiso 1 1 calc R U . . .
H18C H 0.105596 0.891098 0.561016 0.045 Uiso 1 1 calc R U . . .
C54 C 0.1330(2) 0.6298(2) 0.6313(2) 0.0353(7) Uani 1 1 d D . . . .
C35 C 0.4454(2) 0.9976(2) 0.71787(18) 0.0265(5) Uani 1 1 d . . . . .
H20 H 0.494462 0.975967 0.658218 0.032 Uiso 1 1 calc R U . . .
C52 C -0.0524(3) 0.6936(2) 0.8097(2) 0.0340(6) Uani 1 1 d . . . . .
H30A H -0.134895 0.729763 0.842843 0.051 Uiso 1 1 calc R U . . .
H30B H 0.009883 0.670892 0.857394 0.051 Uiso 1 1 calc R U . . .
H30C H -0.058665 0.629866 0.774564 0.051 Uiso 1 1 calc R U . . .
C34 C 0.3309(2) 0.9721(2) 0.73553(18) 0.0242(5) Uani 1 1 d . . . . .
C30 C 0.2254(2) 0.9853(2) 0.58485(18) 0.0241(5) Uani 1 1 d . . . . .
C32 C 0.3237(3) 1.0251(2) 0.5212(2) 0.0334(6) Uani 1 1 d . . . . .
H16A H 0.355439 1.074441 0.558747 0.050 Uiso 1 1 calc R U . . .
H16B H 0.284729 1.063269 0.465139 0.050 Uiso 1 1 calc R U . . .
H16C H 0.393844 0.962933 0.498995 0.050 Uiso 1 1 calc R U . . .
C36 C 0.4899(3) 1.0540(2) 0.7854(2) 0.0316(6) Uani 1 1 d . . . . .
C53 C -0.1074(2) 0.8051(2) 0.66227(19) 0.0302(6) Uani 1 1 d . . . . .
H28A H -0.191884 0.835229 0.694952 0.045 Uiso 1 1 calc R U . . .
H28B H -0.106790 0.741267 0.624157 0.045 Uiso 1 1 calc R U . . .
H28C H -0.085292 0.859705 0.619296 0.045 Uiso 1 1 calc R U . . .
C10 C 0.5102(2) 0.6865(2) 0.82458(19) 0.0291(6) Uani 1 1 d . . . . .
C50 C -0.0111(2) 0.7722(2) 0.73794(19) 0.0253(5) Uani 1 1 d . . . . .
C37 C 0.4188(3) 1.0823(2) 0.8732(2) 0.0357(6) Uani 1 1 d . . . . .
H22 H 0.448589 1.119939 0.920291 0.043 Uiso 1 1 calc R U . . .
C14 C 0.2994(3) 0.6699(2) 0.8842(2) 0.0327(6) Uani 1 1 d . . . . .
C13 C 0.5813(3) 0.7110(2) 0.7321(2) 0.0326(6) Uani 1 1 d . . . . .
H6A H 0.537583 0.782589 0.708373 0.049 Uiso 1 1 calc R U . . .
H6B H 0.585018 0.655944 0.682964 0.049 Uiso 1 1 calc R U . . .
H6C H 0.667267 0.710239 0.745239 0.049 Uiso 1 1 calc R U . . .
C39 C 0.2614(3) 1.0029(2) 0.82438(18) 0.0282(5) Uani 1 1 d . . . . .
H24 H 0.182695 0.986770 0.837601 0.034 Uiso 1 1 calc R U . . .
C11 C 0.5186(3) 0.7654(3) 0.9041(2) 0.0390(7) Uani 1 1 d . . . . .
H5A H 0.607456 0.758867 0.912642 0.058 Uiso 1 1 calc R U . . .
H5B H 0.476597 0.748024 0.965066 0.058 Uiso 1 1 calc R U . . .
H5C H 0.476993 0.839748 0.885446 0.058 Uiso 1 1 calc R U . . .
C51 C -0.0076(3) 0.8731(2) 0.79352(19) 0.0303(6) Uani 1 1 d . . . . .
H29A H 0.021870 0.922847 0.748977 0.045 Uiso 1 1 calc R U . . .
H29B H 0.050022 0.851914 0.844653 0.045 Uiso 1 1 calc R U . . .
H29C H -0.092604 0.909155 0.822545 0.045 Uiso 1 1 calc R U . . .
C31 C 0.1196(3) 1.0826(2) 0.6247(2) 0.0322(6) Uani 1 1 d . . . . .
H17A H 0.051306 1.057163 0.658185 0.048 Uiso 1 1 calc R U . . .
H17B H 0.086981 1.129931 0.571203 0.048 Uiso 1 1 calc R U . . .
H17C H 0.152861 1.123149 0.670273 0.048 Uiso 1 1 calc R U . . .
C12 C 0.5722(3) 0.5700(2) 0.8550(2) 0.0392(7) Uani 1 1 d . . . . .
H4A H 0.562971 0.519429 0.805764 0.059 Uiso 1 1 calc R U . . .
H4B H 0.531125 0.555017 0.917184 0.059 Uiso 1 1 calc R U . . .
H4C H 0.662062 0.561064 0.861400 0.059 Uiso 1 1 calc R U . . .
C38 C 0.3054(3) 1.0568(2) 0.8938(2) 0.0353(6) Uani 1 1 d . . . . .
C55A C 0.1279(18) 0.6297(11) 0.5341(7) 0.041(3) Uani 0.540(17) 1 d D U P A 2
H36 H 0.104988 0.696638 0.500789 0.049 Uiso 0.540(17) 1 calc R U P A 2
C40 C 0.6116(3) 1.0844(3) 0.7631(2) 0.0436(7) Uani 1 1 d . . . . .
H25A H 0.678120 1.020494 0.739133 0.065 Uiso 1 1 calc R U . . .
H25B H 0.635728 1.111618 0.822042 0.065 Uiso 1 1 calc R U . . .
H25C H 0.600148 1.140891 0.713580 0.065 Uiso 1 1 calc R U . . .
C19 C 0.2855(3) 0.5664(3) 0.8890(2) 0.0423(7) Uani 1 1 d . . . . .
H12 H 0.329018 0.515112 0.840537 0.051 Uiso 1 1 calc R U . . .
C15 C 0.2374(3) 0.7451(3) 0.9575(2) 0.0403(7) Uani 1 1 d . . . . .
H8 H 0.246353 0.816701 0.954927 0.048 Uiso 1 1 calc R U . . .
C41 C 0.2307(3) 1.0862(3) 0.9909(2) 0.0517(9) Uani 1 1 d . . . . .
H26A H 0.288902 1.079714 1.041445 0.078 Uiso 1 1 calc R U . . .
H26B H 0.177450 1.037025 1.004882 0.078 Uiso 1 1 calc R U . . .
H26C H 0.177269 1.160927 0.989145 0.078 Uiso 1 1 calc R U . . .
C59 C 0.1524(12) 0.5249(7) 0.6551(8) 0.033(2) Uani 0.460(17) 1 d D U P A 1
H32A H 0.149340 0.508507 0.722231 0.040 Uiso 0.460(17) 1 calc R U P A 1
C17 C 0.1497(3) 0.6115(4) 1.0348(3) 0.0616(12) Uani 1 1 d . . . . .
H10 H 0.098151 0.591235 1.086115 0.074 Uiso 1 1 calc R U . . .
C56 C 0.1543(16) 0.5666(10) 0.4586(10) 0.037(3) Uani 0.460(17) 1 d D U P A 1
C16 C 0.1632(3) 0.7155(4) 1.0336(2) 0.0535(10) Uani 1 1 d . . . . .
C57 C 0.1764(12) 0.4620(11) 0.4931(11) 0.040(3) Uani 0.460(17) 1 d D U P A 1
H34A H 0.192221 0.403961 0.448017 0.049 Uiso 0.460(17) 1 calc R U P A 1
C18 C 0.2096(3) 0.5349(3) 0.9627(3) 0.0532(10) Uani 1 1 d . . . . .
C20 C 0.0995(4) 0.7959(4) 1.1133(3) 0.0781(14) Uani 1 1 d . . . . .
H13A H 0.014276 0.789041 1.131212 0.117 Uiso 1 1 calc R U . . .
H13B H 0.094281 0.869599 1.090450 0.117 Uiso 1 1 calc R U . . .
H13C H 0.148742 0.781214 1.169877 0.117 Uiso 1 1 calc R U . . .
C58 C 0.1764(13) 0.4386(9) 0.5914(11) 0.043(3) Uani 0.460(17) 1 d D U P A 1
C60 C 0.1576(15) 0.5847(12) 0.3487(10) 0.054(3) Uani 0.460(17) 1 d . U P A 1
H38A H 0.234500 0.605095 0.326167 0.081 Uiso 0.460(17) 1 calc R U P A 1
H38B H 0.083430 0.642791 0.333779 0.081 Uiso 0.460(17) 1 calc R U P A 1
H38C H 0.156969 0.517742 0.316025 0.081 Uiso 0.460(17) 1 calc R U P A 1
C21 C 0.1927(4) 0.4222(4) 0.9623(4) 0.0779(15) Uani 1 1 d . . . . .
H14A H 0.154652 0.407193 1.025727 0.117 Uiso 1 1 calc R U . . .
H14B H 0.275079 0.369406 0.948782 0.117 Uiso 1 1 calc R U . . .
H14C H 0.137338 0.416794 0.912251 0.117 Uiso 1 1 calc R U . . .
C61 C 0.2046(14) 0.3274(9) 0.6304(12) 0.065(3) Uani 0.460(17) 1 d . U P A 1
H37A H 0.295814 0.299215 0.634622 0.098 Uiso 0.460(17) 1 calc R U P A 1
H37B H 0.176183 0.280760 0.587352 0.098 Uiso 0.460(17) 1 calc R U P A 1
H37C H 0.160533 0.328498 0.694977 0.098 Uiso 0.460(17) 1 calc R U P A 1
P2 P 0.44849(14) 0.67821(11) 0.44364(11) 0.0306(3) Uani 0.5 1 d . . P B -1
P1 P 0.5258(2) 0.52347(19) 0.37767(16) 0.0320(5) Uani 0.5 1 d . . P B -1
C1 C 0.5213(5) 0.4454(4) 0.4784(4) 0.0258(11) Uani 0.5 1 d . . P B -1
C2 C 0.4199(5) 0.6418(4) 0.5610(4) 0.0252(10) Uani 0.5 1 d . . P B -1
S2 S 0.4638(2) 0.50928(17) 0.58894(15) 0.0280(4) Uani 0.5 1 d . . P B -1
S1 S 0.56497(12) 0.30339(12) 0.47998(11) 0.0284(3) Uani 0.5 1 d . . P B -1
C60A C 0.1504(11) 0.5432(11) 0.3756(9) 0.058(3) Uani 0.540(17) 1 d . U P A 2
H38D H 0.236322 0.527750 0.343936 0.087 Uiso 0.540(17) 1 calc R U P A 2
H38E H 0.103169 0.617201 0.360347 0.087 Uiso 0.540(17) 1 calc R U P A 2
H38F H 0.108065 0.491806 0.352369 0.087 Uiso 0.540(17) 1 calc R U P A 2
C56A C 0.1561(12) 0.5324(10) 0.4822(9) 0.039(3) Uani 0.540(17) 1 d D U P A 2
C57A C 0.1893(10) 0.4357(10) 0.5309(10) 0.043(3) Uani 0.540(17) 1 d D U P A 2
H34 H 0.209185 0.370056 0.494782 0.051 Uiso 0.540(17) 1 calc R U P A 2
C58A C 0.1951(12) 0.4301(9) 0.6304(10) 0.048(3) Uani 0.540(17) 1 d D U P A 2
C61A C 0.2405(11) 0.3210(7) 0.6804(12) 0.070(3) Uani 0.540(17) 1 d . U P A 2
H37D H 0.249761 0.262273 0.633733 0.104 Uiso 0.540(17) 1 calc R U P A 2
H37E H 0.178719 0.315251 0.733986 0.104 Uiso 0.540(17) 1 calc R U P A 2
H37F H 0.322170 0.315507 0.705586 0.104 Uiso 0.540(17) 1 calc R U P A 2
C55 C 0.132(2) 0.6504(12) 0.5279(7) 0.032(3) Uani 0.460(17) 1 d D U P A 1
H36A H 0.115658 0.723173 0.506095 0.038 Uiso 0.460(17) 1 calc R U P A 1
C59A C 0.1657(9) 0.5280(6) 0.6846(7) 0.0304(18) Uani 0.540(17) 1 d D U P A 2
H32 H 0.167264 0.527336 0.753031 0.036 Uiso 0.540(17) 1 calc R U P A 2

loop_
_atom_site_aniso_label
_atom_site_aniso_U_11
_atom_site_aniso_U_22
_atom_site_aniso_U_33
_atom_site_aniso_U_23
_atom_site_aniso_U_13
_atom_site_aniso_U_12
Zr1 0.01977(11) 0.02098(12) 0.01978(12) -0.00810(8) 0.00233(8) -0.00418(8)
N30 0.0244(10) 0.0259(10) 0.0165(9) -0.0072(8) 0.0002(8) -0.0069(8)
N50 0.0240(10) 0.0229(10) 0.0279(11) -0.0055(9) 0.0017(9) -0.0063(8)
N10 0.0232(10) 0.0286(11) 0.0252(11) -0.0029(9) 0.0011(8) -0.0052(9)
C33 0.0307(13) 0.0363(14) 0.0240(13) -0.0068(11) -0.0018(11) -0.0109(11)
C54 0.0211(12) 0.0299(14) 0.0555(19) -0.0185(13) 0.0043(12) -0.0092(11)
C35 0.0279(13) 0.0285(13) 0.0226(12) -0.0073(10) 0.0016(10) -0.0076(10)
C52 0.0305(14) 0.0368(15) 0.0351(15) 0.0046(12) 0.0007(12) -0.0112(12)
C34 0.0275(12) 0.0248(12) 0.0203(12) -0.0074(10) -0.0010(10) -0.0069(10)
C30 0.0260(12) 0.0249(12) 0.0220(12) -0.0024(10) -0.0020(10) -0.0077(10)
C32 0.0308(14) 0.0420(16) 0.0295(14) 0.0049(12) -0.0028(11) -0.0136(12)
C36 0.0315(14) 0.0323(14) 0.0331(14) -0.0080(12) -0.0030(11) -0.0118(11)
C53 0.0246(12) 0.0377(15) 0.0278(13) -0.0032(11) -0.0001(10) -0.0083(11)
C10 0.0242(12) 0.0332(14) 0.0282(13) -0.0050(11) -0.0031(10) -0.0045(11)
C50 0.0216(12) 0.0271(12) 0.0266(13) -0.0032(10) 0.0021(10) -0.0064(10)
C37 0.0442(16) 0.0353(15) 0.0304(14) -0.0141(12) -0.0028(12) -0.0146(13)
C14 0.0241(13) 0.0443(16) 0.0270(14) 0.0046(12) -0.0015(10) -0.0054(12)
C13 0.0260(13) 0.0355(15) 0.0352(15) -0.0073(12) 0.0007(11) -0.0072(11)
C39 0.0294(13) 0.0317(13) 0.0242(13) -0.0096(11) 0.0035(10) -0.0106(11)
C11 0.0330(15) 0.0486(17) 0.0346(15) -0.0144(13) -0.0043(12) -0.0085(13)
C51 0.0277(13) 0.0340(14) 0.0277(13) -0.0095(11) 0.0048(11) -0.0077(11)
C31 0.0330(14) 0.0276(13) 0.0344(15) -0.0033(11) -0.0027(12) -0.0053(11)
C12 0.0309(14) 0.0395(16) 0.0446(17) 0.0011(14) -0.0062(13) -0.0043(12)
C38 0.0410(16) 0.0400(16) 0.0249(13) -0.0141(12) 0.0020(12) -0.0119(13)
C55A 0.030(4) 0.040(5) 0.056(5) -0.022(3) -0.002(3) -0.013(4)
C40 0.0364(16) 0.0543(19) 0.0468(18) -0.0150(15) -0.0019(14) -0.0232(15)
C19 0.0293(15) 0.0496(18) 0.0467(18) 0.0089(15) -0.0026(13) -0.0094(13)
C15 0.0310(15) 0.0576(19) 0.0264(14) 0.0018(14) 0.0003(12) -0.0030(14)
C41 0.054(2) 0.072(2) 0.0328(16) -0.0287(16) 0.0095(15) -0.0256(18)
C59 0.031(4) 0.038(4) 0.034(4) -0.011(3) -0.001(3) -0.013(3)
C17 0.0308(16) 0.114(4) 0.0375(19) 0.029(2) -0.0037(14) -0.017(2)
C56 0.028(3) 0.025(5) 0.061(7) -0.024(4) 0.006(4) -0.011(4)
C16 0.0328(16) 0.094(3) 0.0279(16) 0.0117(18) 0.0004(13) -0.0095(18)
C57 0.032(4) 0.029(6) 0.061(7) -0.016(5) 0.007(5) -0.014(4)
C18 0.0339(16) 0.065(2) 0.064(2) 0.035(2) -0.0150(16) -0.0171(16)
C20 0.053(2) 0.134(4) 0.0308(18) -0.014(2) 0.0113(17) -0.002(3)
C58 0.032(5) 0.025(4) 0.072(9) -0.013(6) 0.010(6) -0.012(3)
C60 0.061(6) 0.058(7) 0.045(6) -0.027(5) 0.001(5) -0.020(5)
C21 0.056(2) 0.088(3) 0.102(4) 0.055(3) -0.025(2) -0.040(2)
C61 0.069(7) 0.026(4) 0.095(8) -0.002(5) 0.011(6) -0.008(4)
P2 0.0332(7) 0.0285(7) 0.0270(7) -0.0099(6) 0.0070(6) -0.0055(6)
P1 0.0355(10) 0.0305(12) 0.0275(12) -0.0148(8) 0.0083(9) -0.0073(9)
C1 0.021(2) 0.025(3) 0.029(3) -0.010(2) 0.001(2) -0.002(2)
C2 0.026(3) 0.021(3) 0.026(3) -0.011(2) 0.006(2) -0.005(2)
S2 0.0286(8) 0.0244(11) 0.0276(12) -0.0111(7) 0.0017(8) -0.0019(8)
S1 0.0253(6) 0.0264(7) 0.0301(7) -0.0120(6) 0.0047(5) -0.0028(5)
C60A 0.043(4) 0.074(7) 0.054(6) -0.043(5) -0.002(4) -0.011(5)
C56A 0.028(3) 0.037(6) 0.055(5) -0.026(5) 0.002(4) -0.013(5)
C57A 0.034(4) 0.033(5) 0.062(7) -0.026(5) 0.005(5) -0.011(3)
C58A 0.039(4) 0.032(4) 0.073(7) -0.025(4) 0.005(4) -0.012(3)
C61A 0.076(6) 0.024(3) 0.107(9) -0.011(5) -0.002(5) -0.012(4)
C55 0.026(4) 0.030(4) 0.041(4) -0.022(3) -0.005(3) -0.010(4)
C59A 0.026(3) 0.026(3) 0.041(4) -0.019(3) 0.002(3) -0.012(2)

loop_
_atom_type_symbol
_atom_type_description
_atom_type_scat_dispersion_real
_atom_type_scat_dispersion_imag
_atom_type_scat_source
C C 0.0033 0.0016 'International Tables Vol C Tables 4.2.6.8 and 6.1.1.4'
H H 0.0000 0.0000 'International Tables Vol C Tables 4.2.6.8 and 6.1.1.4'
N N 0.0061 0.0033 'International Tables Vol C Tables 4.2.6.8 and 6.1.1.4'
P P 0.1023 0.0942 'International Tables Vol C Tables 4.2.6.8 and 6.1.1.4'
S S 0.1246 0.1234 'International Tables Vol C Tables 4.2.6.8 and 6.1.1.4'
Zr Zr -2.9673 0.5597 'International Tables Vol C Tables 4.2.6.8 and 6.1.1.4'

loop_
_citation_id
_citation_doi
_citation_year
1 10.26434/chemrxiv-2025-61l4x-v2 2025

loop_
_exptl_crystal_face_index_h
_exptl_crystal_face_index_k
_exptl_crystal_face_index_l
_exptl_crystal_face_perp_dist
1 0 -2 0.0224
-1 0 2 0.0464
0 -1 0 0.0119
0 1 0 0.0138
-2 1 1 0.0363
2 -1 -1 0.0282
-1 0 0 0.0453
2 -1 0 0.0370
2 1 0 0.0540
-1 2 0 0.0252
1 0 1 0.0549
-1 0 -2 0.0407
0 2 -1 0.0188
0 0 1 0.0434
0 0 -1 0.0238

loop_
_geom_angle_atom_site_label_1
_geom_angle_atom_site_label_2
_geom_angle_atom_site_label_3
_geom_angle
_geom_angle_site_symmetry_1
_geom_angle_site_symmetry_3
_geom_angle_publ_flag
N30 Zr1 C54 132.64(8) . . ?
N30 Zr1 C2 115.01(16) . . ?
N50 Zr1 N30 112.40(8) . . ?
N50 Zr1 C54 30.20(8) . . ?
N50 Zr1 C2 109.56(15) . . ?
N10 Zr1 N30 106.93(8) . . ?
N10 Zr1 N50 107.56(8) . . ?
N10 Zr1 C54 112.19(9) . . ?
N10 Zr1 C2 104.80(15) . . ?
C2 Zr1 C54 79.72(15) . . ?
C34 N30 Zr1 122.15(16) . . ?
C34 N30 C30 113.48(19) . . ?
C30 N30 Zr1 124.36(15) . . ?
C54 N50 Zr1 104.39(15) . . ?
C54 N50 C50 115.6(2) . . ?
C50 N50 Zr1 139.94(16) . . ?
C10 N10 Zr1 127.39(16) . . ?
C14 N10 Zr1 118.77(17) . . ?
C14 N10 C10 113.8(2) . . ?
H18A C33 H18B 109.5 . . ?
H18A C33 H18C 109.5 . . ?
H18B C33 H18C 109.5 . . ?
C30 C33 H18A 109.5 . . ?
C30 C33 H18B 109.5 . . ?
C30 C33 H18C 109.5 . . ?
N50 C54 Zr1 45.41(11) . . ?
N50 C54 C55 115.0(6) . . ?
N50 C54 C59A 113.5(4) . . ?
C55A C54 Zr1 109.7(8) . . ?
C55A C54 N50 125.7(6) . . ?
C55A C54 C59A 120.7(6) . . ?
C59 C54 Zr1 122.5(5) . . ?
C59 C54 N50 130.6(5) . . ?
C59 C54 C55 114.3(7) . . ?
C55 C54 Zr1 99.9(8) . . ?
C59A C54 Zr1 107.9(4) . . ?
C34 C35 H20 119.1 . . ?
C34 C35 C36 121.7(2) . . ?
C36 C35 H20 119.1 . . ?
H30A C52 H30B 109.5 . . ?
H30A C52 H30C 109.5 . . ?
H30B C52 H30C 109.5 . . ?
C50 C52 H30A 109.5 . . ?
C50 C52 H30B 109.5 . . ?
C50 C52 H30C 109.5 . . ?
C35 C34 N30 122.2(2) . . ?
C35 C34 C39 118.2(2) . . ?
C39 C34 N30 119.7(2) . . ?
N30 C30 C33 107.8(2) . . ?
N30 C30 C32 111.9(2) . . ?
N30 C30 C31 110.8(2) . . ?
C33 C30 C32 108.0(2) . . ?
C33 C30 C31 108.7(2) . . ?
C32 C30 C31 109.6(2) . . ?
C30 C32 H16A 109.5 . . ?
C30 C32 H16B 109.5 . . ?
C30 C32 H16C 109.5 . . ?
H16A C32 H16B 109.5 . . ?
H16A C32 H16C 109.5 . . ?
H16B C32 H16C 109.5 . . ?
C35 C36 C40 120.8(3) . . ?
C37 C36 C35 118.4(3) . . ?
C37 C36 C40 120.8(3) . . ?
H28A C53 H28B 109.5 . . ?
H28A C53 H28C 109.5 . . ?
H28B C53 H28C 109.5 . . ?
C50 C53 H28A 109.5 . . ?
C50 C53 H28B 109.5 . . ?
C50 C53 H28C 109.5 . . ?
N10 C10 C13 108.2(2) . . ?
N10 C10 C11 110.6(2) . . ?
N10 C10 C12 111.0(2) . . ?
C13 C10 C11 108.7(2) . . ?
C13 C10 C12 108.7(2) . . ?
C12 C10 C11 109.5(2) . . ?
N50 C50 C52 111.8(2) . . ?
N50 C50 C53 111.0(2) . . ?
N50 C50 C51 107.1(2) . . ?
C53 C50 C52 109.0(2) . . ?
C51 C50 C52 108.6(2) . . ?
C51 C50 C53 109.2(2) . . ?
C36 C37 H22 119.3 . . ?
C38 C37 C36 121.4(3) . . ?
C38 C37 H22 119.3 . . ?
C19 C14 N10 120.2(3) . . ?
C19 C14 C15 119.0(3) . . ?
C15 C14 N10 120.7(3) . . ?
C10 C13 H6A 109.5 . . ?
C10 C13 H6B 109.5 . . ?
C10 C13 H6C 109.5 . . ?
H6A C13 H6B 109.5 . . ?
H6A C13 H6C 109.5 . . ?
H6B C13 H6C 109.5 . . ?
C34 C39 H24 119.4 . . ?
C38 C39 C34 121.1(2) . . ?
C38 C39 H24 119.4 . . ?
C10 C11 H5A 109.5 . . ?
C10 C11 H5B 109.5 . . ?
C10 C11 H5C 109.5 . . ?
H5A C11 H5B 109.5 . . ?
H5A C11 H5C 109.5 . . ?
H5B C11 H5C 109.5 . . ?
C50 C51 H29A 109.5 . . ?
C50 C51 H29B 109.5 . . ?
C50 C51 H29C 109.5 . . ?
H29A C51 H29B 109.5 . . ?
H29A C51 H29C 109.5 . . ?
H29B C51 H29C 109.5 . . ?
C30 C31 H17A 109.5 . . ?
C30 C31 H17B 109.5 . . ?
C30 C31 H17C 109.5 . . ?
H17A C31 H17B 109.5 . . ?
H17A C31 H17C 109.5 . . ?
H17B C31 H17C 109.5 . . ?
C10 C12 H4A 109.5 . . ?
C10 C12 H4B 109.5 . . ?
C10 C12 H4C 109.5 . . ?
H4A C12 H4B 109.5 . . ?
H4A C12 H4C 109.5 . . ?
H4B C12 H4C 109.5 . . ?
C37 C38 C39 119.2(3) . . ?
C37 C38 C41 120.6(3) . . ?
C39 C38 C41 120.3(3) . . ?
C54 C55A H36 119.6 . . ?
C54 C55A C56A 120.8(10) . . ?
C56A C55A H36 119.6 . . ?
C36 C40 H25A 109.5 . . ?
C36 C40 H25B 109.5 . . ?
C36 C40 H25C 109.5 . . ?
H25A C40 H25B 109.5 . . ?
H25A C40 H25C 109.5 . . ?
H25B C40 H25C 109.5 . . ?
C14 C19 H12 119.0 . . ?
C14 C19 C18 121.9(3) . . ?
C18 C19 H12 119.0 . . ?
C14 C15 H8 119.7 . . ?
C16 C15 C14 120.5(3) . . ?
C16 C15 H8 119.7 . . ?
C38 C41 H26A 109.5 . . ?
C38 C41 H26B 109.5 . . ?
C38 C41 H26C 109.5 . . ?
H26A C41 H26B 109.5 . . ?
H26A C41 H26C 109.5 . . ?
H26B C41 H26C 109.5 . . ?
C54 C59 H32A 116.9 . . ?
C54 C59 C58 126.2(9) . . ?
C58 C59 H32A 116.9 . . ?
C16 C17 H10 118.9 . . ?
C16 C17 C18 122.1(3) . . ?
C18 C17 H10 118.9 . . ?
C57 C56 C60 118.8(10) . . ?
C57 C56 C55 117.0(13) . . ?
C55 C56 C60 124.1(10) . . ?
C15 C16 C20 120.2(4) . . ?
C17 C16 C15 118.7(4) . . ?
C17 C16 C20 121.1(3) . . ?
C56 C57 H34A 118.8 . . ?
C56 C57 C58 122.4(12) . . ?
C58 C57 H34A 118.8 . . ?
C19 C18 C17 117.7(3) . . ?
C19 C18 C21 120.0(4) . . ?
C17 C18 C21 122.4(4) . . ?
C16 C20 H13A 109.5 . . ?
C16 C20 H13B 109.5 . . ?
C16 C20 H13C 109.5 . . ?
H13A C20 H13B 109.5 . . ?
H13A C20 H13C 109.5 . . ?
H13B C20 H13C 109.5 . . ?
C59 C58 C57 117.4(11) . . ?
C59 C58 C61 118.9(10) . . ?
C57 C58 C61 123.7(10) . . ?
C56 C60 H38A 109.5 . . ?
C56 C60 H38B 109.5 . . ?
C56 C60 H38C 109.5 . . ?
H38A C60 H38B 109.5 . . ?
H38A C60 H38C 109.5 . . ?
H38B C60 H38C 109.5 . . ?
C18 C21 H14A 109.5 . . ?
C18 C21 H14B 109.5 . . ?
C18 C21 H14C 109.5 . . ?
H14A C21 H14B 109.5 . . ?
H14A C21 H14C 109.5 . . ?
H14B C21 H14C 109.5 . . ?
C58 C61 H37A 109.5 . . ?
C58 C61 H37B 109.5 . . ?
C58 C61 H37C 109.5 . . ?
H37A C61 H37B 109.5 . . ?
H37A C61 H37C 109.5 . . ?
H37B C61 H37C 109.5 . . ?
C2 P2 P1 100.61(19) . . ?
C1 P1 P2 98.5(2) . . ?
P1 C1 S2 118.7(3) . . ?
P1 C1 S1 125.5(3) . . ?
S2 C1 S1 115.8(3) . . ?
P2 C2 Zr1 125.8(3) . . ?
S2 C2 Zr1 114.8(3) . . ?
S2 C2 P2 118.3(3) . . ?
C2 S2 C1 103.8(3) . . ?
H38D C60A H38E 109.5 . . ?
H38D C60A H38F 109.5 . . ?
H38E C60A H38F 109.5 . . ?
C56A C60A H38D 109.5 . . ?
C56A C60A H38E 109.5 . . ?
C56A C60A H38F 109.5 . . ?
C55A C56A C60A 115.6(9) . . ?
C57A C56A C55A 119.3(10) . . ?
C57A C56A C60A 125.1(9) . . ?
C56A C57A H34 118.6 . . ?
C56A C57A C58A 122.8(10) . . ?
C58A C57A H34 118.6 . . ?
C57A C58A C61A 120.8(9) . . ?
C57A C58A C59A 118.8(10) . . ?
C59A C58A C61A 120.2(8) . . ?
C58A C61A H37D 109.5 . . ?
C58A C61A H37E 109.5 . . ?
C58A C61A H37F 109.5 . . ?
H37D C61A H37E 109.5 . . ?
H37D C61A H37F 109.5 . . ?
H37E C61A H37F 109.5 . . ?
C54 C55 H36A 118.7 . . ?
C56 C55 C54 122.6(12) . . ?
C56 C55 H36A 118.7 . . ?
C54 C59A H32 121.2 . . ?
C58A C59A C54 117.5(7) . . ?
C58A C59A H32 121.2 . . ?

loop_
_geom_bond_atom_site_label_1
_geom_bond_atom_site_label_2
_geom_bond_distance
_geom_bond_site_symmetry_2
_geom_bond_publ_flag
Zr1 N30 2.072(2) . ?
Zr1 N50 2.048(2) . ?
Zr1 N10 2.046(2) . ?
Zr1 C54 2.786(3) . ?
Zr1 C2 2.294(5) . ?
N30 C34 1.442(3) . ?
N30 C30 1.502(3) . ?
N50 C54 1.447(3) . ?
N50 C50 1.483(3) . ?
N10 C10 1.510(3) . ?
N10 C14 1.434(3) . ?
C33 H18A 0.9800 . ?
C33 H18B 0.9800 . ?
C33 H18C 0.9800 . ?
C33 C30 1.526(3) . ?
C54 C55A 1.354(10) . ?
C54 C59 1.344(9) . ?
C54 C55 1.455(11) . ?
C54 C59A 1.463(8) . ?
C35 H20 0.9500 . ?
C35 C34 1.392(3) . ?
C35 C36 1.393(4) . ?
C52 H30A 0.9800 . ?
C52 H30B 0.9800 . ?
C52 H30C 0.9800 . ?
C52 C50 1.534(4) . ?
C34 C39 1.396(3) . ?
C30 C32 1.529(3) . ?
C30 C31 1.531(4) . ?
C32 H16A 0.9800 . ?
C32 H16B 0.9800 . ?
C32 H16C 0.9800 . ?
C36 C37 1.388(4) . ?
C36 C40 1.505(4) . ?
C53 H28A 0.9800 . ?
C53 H28B 0.9800 . ?
C53 H28C 0.9800 . ?
C53 C50 1.532(4) . ?
C10 C13 1.519(4) . ?
C10 C11 1.536(4) . ?
C10 C12 1.533(4) . ?
C50 C51 1.529(4) . ?
C37 H22 0.9500 . ?
C37 C38 1.384(4) . ?
C14 C19 1.377(4) . ?
C14 C15 1.408(4) . ?
C13 H6A 0.9800 . ?
C13 H6B 0.9800 . ?
C13 H6C 0.9800 . ?
C39 H24 0.9500 . ?
C39 C38 1.389(4) . ?
C11 H5A 0.9800 . ?
C11 H5B 0.9800 . ?
C11 H5C 0.9800 . ?
C51 H29A 0.9800 . ?
C51 H29B 0.9800 . ?
C51 H29C 0.9800 . ?
C31 H17A 0.9800 . ?
C31 H17B 0.9800 . ?
C31 H17C 0.9800 . ?
C12 H4A 0.9800 . ?
C12 H4B 0.9800 . ?
C12 H4C 0.9800 . ?
C38 C41 1.513(4) . ?
C55A H36 0.9500 . ?
C55A C56A 1.399(10) . ?
C40 H25A 0.9800 . ?
C40 H25B 0.9800 . ?
C40 H25C 0.9800 . ?
C19 H12 0.9500 . ?
C19 C18 1.390(4) . ?
C15 H8 0.9500 . ?
C15 C16 1.391(4) . ?
C41 H26A 0.9800 . ?
C41 H26B 0.9800 . ?
C41 H26C 0.9800 . ?
C59 H32A 0.9500 . ?
C59 C58 1.382(11) . ?
C17 H10 0.9500 . ?
C17 C16 1.382(6) . ?
C17 C18 1.402(6) . ?
C56 C57 1.381(10) . ?
C56 C60 1.537(17) . ?
C56 C55 1.410(11) . ?
C16 C20 1.513(5) . ?
C57 H34A 0.9500 . ?
C57 C58 1.390(11) . ?
C18 C21 1.508(6) . ?
C20 H13A 0.9800 . ?
C20 H13B 0.9800 . ?
C20 H13C 0.9800 . ?
C58 C61 1.479(15) . ?
C60 H38A 0.9800 . ?
C60 H38B 0.9800 . ?
C60 H38C 0.9800 . ?
C21 H14A 0.9800 . ?
C21 H14B 0.9800 . ?
C21 H14C 0.9800 . ?
C61 H37A 0.9800 . ?
C61 H37B 0.9800 . ?
C61 H37C 0.9800 . ?
P2 P1 2.123(3) . ?
P2 C2 1.712(6) . ?
P1 C1 1.710(6) . ?
C1 S2 1.736(5) . ?
C1 S1 1.753(5) . ?
C2 S2 1.684(6) . ?
C60A H38D 0.9800 . ?
C60A H38E 0.9800 . ?
C60A H38F 0.9800 . ?
C60A C56A 1.487(14) . ?
C56A C57A 1.376(10) . ?
C57A H34 0.9500 . ?
C57A C58A 1.387(10) . ?
C58A C61A 1.529(14) . ?
C58A C59A 1.419(10) . ?
C61A H37D 0.9800 . ?
C61A H37E 0.9800 . ?
C61A H37F 0.9800 . ?
C55 H36A 0.9500 . ?
C59A H32 0.9500 . ?

loop_
_geom_torsion_atom_site_label_1
_geom_torsion_atom_site_label_2
_geom_torsion_atom_site_label_3
_geom_torsion_atom_site_label_4
_geom_torsion
_geom_torsion_site_symmetry_1
_geom_torsion_site_symmetry_2
_geom_torsion_site_symmetry_3
_geom_torsion_site_symmetry_4
_geom_torsion_publ_flag
Zr1 N30 C34 C35 103.0(3) . . . . ?
Zr1 N30 C34 C39 -76.6(3) . . . . ?
Zr1 N30 C30 C33 3.8(3) . . . . ?
Zr1 N30 C30 C32 -114.8(2) . . . . ?
Zr1 N30 C30 C31 122.66(19) . . . . ?
Zr1 N50 C54 C55A -82.9(11) . . . . ?
Zr1 N50 C54 C59 98.4(7) . . . . ?
Zr1 N50 C54 C55 -78.9(10) . . . . ?
Zr1 N50 C54 C59A 92.4(5) . . . . ?
Zr1 N50 C50 C52 -118.5(3) . . . . ?
Zr1 N50 C50 C53 119.4(2) . . . . ?
Zr1 N50 C50 C51 0.3(3) . . . . ?
Zr1 N10 C10 C13 -3.2(3) . . . . ?
Zr1 N10 C10 C11 115.8(2) . . . . ?
Zr1 N10 C10 C12 -122.5(2) . . . . ?
Zr1 N10 C14 C19 84.9(3) . . . . ?
Zr1 N10 C14 C15 -94.2(3) . . . . ?
Zr1 C54 C55A C56A 125.1(14) . . . . ?
Zr1 C54 C59 C58 -117.6(11) . . . . ?
Zr1 C54 C55 C56 130.3(17) . . . . ?
Zr1 C54 C59A C58A -125.4(8) . . . . ?
Zr1 C2 S2 C1 165.1(3) . . . . ?
N30 C34 C39 C38 179.1(2) . . . . ?
N50 C54 C55A C56A 173.7(11) . . . . ?
N50 C54 C59 C58 -174.2(9) . . . . ?
N50 C54 C55 C56 175.5(14) . . . . ?
N50 C54 C59A C58A -173.8(8) . . . . ?
N10 C14 C19 C18 -177.5(3) . . . . ?
N10 C14 C15 C16 179.1(3) . . . . ?
C54 N50 C50 C52 63.5(3) . . . . ?
C54 N50 C50 C53 -58.5(3) . . . . ?
C54 N50 C50 C51 -177.6(2) . . . . ?
C54 C55A C56A C60A -178.4(12) . . . . ?
C54 C55A C56A C57A 0(2) . . . . ?
C54 C59 C58 C57 -2.3(19) . . . . ?
C54 C59 C58 C61 175.6(10) . . . . ?
C35 C34 C39 C38 -0.5(4) . . . . ?
C35 C36 C37 C38 -0.8(4) . . . . ?
C34 N30 C30 C33 -175.3(2) . . . . ?
C34 N30 C30 C32 66.1(3) . . . . ?
C34 N30 C30 C31 -56.4(3) . . . . ?
C34 C35 C36 C37 1.8(4) . . . . ?
C34 C35 C36 C40 -177.7(3) . . . . ?
C34 C39 C38 C37 1.5(4) . . . . ?
C34 C39 C38 C41 -178.0(3) . . . . ?
C30 N30 C34 C35 -77.9(3) . . . . ?
C30 N30 C34 C39 102.5(3) . . . . ?
C36 C35 C34 N30 179.2(2) . . . . ?
C36 C35 C34 C39 -1.2(4) . . . . ?
C36 C37 C38 C39 -0.8(5) . . . . ?
C36 C37 C38 C41 178.7(3) . . . . ?
C10 N10 C14 C19 -93.1(3) . . . . ?
C10 N10 C14 C15 87.9(3) . . . . ?
C50 N50 C54 Zr1 178.6(3) . . . . ?
C50 N50 C54 C55A 95.8(11) . . . . ?
C50 N50 C54 C59 -82.9(8) . . . . ?
C50 N50 C54 C55 99.7(10) . . . . ?
C50 N50 C54 C59A -89.0(5) . . . . ?
C14 N10 C10 C13 174.5(2) . . . . ?
C14 N10 C10 C11 -66.5(3) . . . . ?
C14 N10 C10 C12 55.2(3) . . . . ?
C14 C19 C18 C17 -1.9(5) . . . . ?
C14 C19 C18 C21 177.2(3) . . . . ?
C14 C15 C16 C17 -1.2(5) . . . . ?
C14 C15 C16 C20 178.5(3) . . . . ?
C55A C54 C59A C58A 1.7(14) . . . . ?
C55A C56A C57A C58A 1(2) . . . . ?
C40 C36 C37 C38 178.6(3) . . . . ?
C19 C14 C15 C16 0.0(4) . . . . ?
C15 C14 C19 C18 1.6(4) . . . . ?
C59 C54 C55 C56 -2(2) . . . . ?
C56 C57 C58 C59 0(2) . . . . ?
C56 C57 C58 C61 -177.5(13) . . . . ?
C16 C17 C18 C19 0.6(5) . . . . ?
C16 C17 C18 C21 -178.5(3) . . . . ?
C57 C56 C55 C54 1(3) . . . . ?
C18 C17 C16 C15 0.9(5) . . . . ?
C18 C17 C16 C20 -178.8(3) . . . . ?
C60 C56 C57 C58 179.3(13) . . . . ?
C60 C56 C55 C54 -178.3(14) . . . . ?
P2 P1 C1 S2 -0.6(4) . . . . ?
P2 P1 C1 S1 176.9(3) . . . . ?
P2 C2 S2 C1 -3.6(4) . . . . ?
P1 P2 C2 Zr1 -164.1(3) . . . . ?
P1 P2 C2 S2 3.2(3) . . . . ?
P1 C1 S2 C2 2.4(4) . . . . ?
S1 C1 S2 C2 -175.3(3) . . . . ?
C60A C56A C57A C58A 178.9(11) . . . . ?
C56A C57A C58A C61A -176.1(11) . . . . ?
C56A C57A C58A C59A -0.1(18) . . . . ?
C57A C58A C59A C54 -1.1(15) . . . . ?
C61A C58A C59A C54 175.0(9) . . . . ?
C55 C54 C59 C58 3.2(17) . . . . ?
C55 C56 C57 C58 0(2) . . . . ?
C59A C54 C55A C56A -1(2) . . . . ?

loop_
_exptl_oxdiff_crystal_face_indexfrac_h
_exptl_oxdiff_crystal_face_indexfrac_k
_exptl_oxdiff_crystal_face_indexfrac_l
_exptl_oxdiff_crystal_face_x
_exptl_oxdiff_crystal_face_y
_exptl_oxdiff_crystal_face_z
1.0000 0.0000 -2.0000 -0.0894 -0.0900 0.0112
-1.0000 -0.0000 2.0000 0.0894 0.0900 -0.0112
-0.0000 -1.0000 0.0000 0.0018 -0.0068 0.0570
0.0000 1.0000 -0.0000 -0.0018 0.0068 -0.0570
-2.0000 1.0000 1.0000 0.0275 0.1499 -0.0780
2.0000 -1.0000 -1.0000 -0.0275 -0.1499 0.0780
-1.0000 -0.0000 0.0000 -0.0103 0.0654 -0.0103
2.0000 -1.0000 0.0000 0.0224 -0.1376 0.0776
2.0000 1.0000 -0.0000 0.0188 -0.1239 -0.0365
-1.0000 2.0000 -0.0000 -0.0139 0.0790 -0.1243
1.0000 0.0000 1.0000 0.0601 -0.0531 0.0098
-1.0000 0.0000 -2.0000 -0.1100 0.0408 -0.0093
-0.0000 2.0000 -1.0000 -0.0535 0.0014 -0.1136
0.0000 -0.0000 1.0000 0.0498 0.0123 -0.0005
-0.0000 0.0000 -1.0000 -0.0498 -0.0123 0.0005
